data_4072163
loop_
_publ_author_name
'Wolf, Joffrey'
'Poli, Rinaldo'
'Xie, Jian-Hua'
'Nichols, Jason'
'Xi, Bin'
'Zavalij, Peter'
'Doyle, Michael P.'

_publ_section_title
;
 Removal of Metal&#x2212;Metal Bonding in a Dimetallic Paddlewheel
 Complex: Molecular and Electronic Structure of Bis(phenyl) Dirhodium(III)
 Carboxamidate Compounds
;
_journal_issue 22
_journal_name_full Organometallics
_journal_page_first 5836
_journal_paper_doi 10.1021/om800631b
_journal_volume 27
_journal_year 2008
_chemical_absolute_configuration ad
_chemical_formula_moiety 'C30 H34 N6 O4 Rh2, 0.704(C H2 Cl2), B F4'
_chemical_formula_sum 'C30.7 H35.4 B Cl1.4 F4 N6 O4 Rh2'
_chemical_formula_weight 894.71
_chemical_name_systematic
; 
Tetrakis-\m-(pyrrolidinato)-bis(benzonitrile)dirhodium(II,III) 
tetrafluoroborate 
;
_space_group_IT_number 4
_symmetry_cell_setting monoclinic
_symmetry_space_group_name_Hall 'P 2yb'
_symmetry_space_group_name_H-M 'P 1 21 1'
_atom_sites_solution_hydrogens geom
_atom_sites_solution_primary direct
_atom_sites_solution_secondary difmap
_audit_creation_method 'SHELXL-97 & ZCIF'
_cell_angle_alpha 90.00
_cell_angle_beta 97.983(3)
_cell_angle_gamma 90.00
_cell_formula_units_Z 2
_cell_length_a 8.1512(14)
_cell_length_b 15.890(3)
_cell_length_c 13.803(2)
_cell_measurement_reflns_used 4948
_cell_measurement_temperature 220(2)
_cell_measurement_theta_max 28.8
_cell_measurement_theta_min 2.5
_cell_volume 1770.5(5)
_computing_cell_refinement 'SAINT (Bruker, 1999)'
_computing_data_collection 'SMART (Bruker, 1999)'
_computing_data_reduction SAINT
_computing_molecular_graphics 'XSHEL (Bruker, 1999)'
_computing_publication_material SHELXL-97
_computing_structure_refinement 'SHELXL-97 (Sheldrick, 1997)'
_computing_structure_solution 'SHELXS-97 (Sheldrick, 1990)'
_diffrn_ambient_temperature 220(2)
_diffrn_detector 'CCD area detector'
_diffrn_detector_area_resol_mean 8.33
_diffrn_detector_type 'Bruker Smart1000'
_diffrn_measured_fraction_theta_full 0.996
_diffrn_measured_fraction_theta_max 0.996
_diffrn_measurement_details 606,606,606,1206
_diffrn_measurement_device_type 'three-circle diffractometer'
_diffrn_measurement_method '\w and \f scans'
_diffrn_measurement_specimen_support 'glass capillary'
_diffrn_orient_matrix_type standard
_diffrn_orient_matrix_UB_11 0.0326884
_diffrn_orient_matrix_UB_12 0.0069183
_diffrn_orient_matrix_UB_13 0.0720992
_diffrn_orient_matrix_UB_21 -0.0122657
_diffrn_orient_matrix_UB_22 -0.0619982
_diffrn_orient_matrix_UB_23 0.0091687
_diffrn_orient_matrix_UB_31 0.1188522
_diffrn_orient_matrix_UB_32 -0.0082678
_diffrn_orient_matrix_UB_33 -0.0082950
_diffrn_radiation_monochromator graphite
_diffrn_radiation_source 'fine-focus sealed tube'
_diffrn_radiation_type MoK\a
_diffrn_radiation_wavelength 0.71073
_diffrn_reflns_av_R_equivalents 0.0281
_diffrn_reflns_av_sigmaI/netI 0.0345
_diffrn_reflns_limit_h_max 10
_diffrn_reflns_limit_h_min -10
_diffrn_reflns_limit_k_max 20
_diffrn_reflns_limit_k_min -20
_diffrn_reflns_limit_l_max 17
_diffrn_reflns_limit_l_min -17
_diffrn_reflns_number 18292
_diffrn_reflns_theta_full 27.50
_diffrn_reflns_theta_max 27.50
_diffrn_reflns_theta_min 2.56
_diffrn_source_current 30
_diffrn_source_voltage 50
_diffrn_standards_decay_% 1.21
_exptl_absorpt_coefficient_mu 1.103
_exptl_absorpt_correction_T_max 0.957
_exptl_absorpt_correction_T_min 0.751
_exptl_absorpt_correction_type multi-scan
_exptl_absorpt_process_details 'SADABS (Sheldrick, 1996)'
_exptl_crystal_colour black
_exptl_crystal_density_diffrn 1.678
_exptl_crystal_density_method not-measur
_exptl_crystal_description plate
_exptl_crystal_F_000 897
_exptl_crystal_id 'Doyle/Wolfe WJ491: Et2O, pentane, MeCN, H2O, solvent=Ph-CN?'
_exptl_crystal_size_max 0.34
_exptl_crystal_size_mid 0.22
_exptl_crystal_size_min 0.04
_refine_diff_density_max 0.867
_refine_diff_density_min -0.567
_refine_diff_density_rms 0.080
_refine_ls_abs_structure_details '(Flack, 1983)'
_refine_ls_abs_structure_Flack 0.43(5)
_refine_ls_extinction_method none
_refine_ls_goodness_of_fit_ref 1.000
_refine_ls_hydrogen_treatment constr
_refine_ls_matrix_type full
_refine_ls_number_parameters 454
_refine_ls_number_reflns 8029
_refine_ls_number_restraints 18
_refine_ls_restrained_S_all 1.001
_refine_ls_R_factor_all 0.0418
_refine_ls_R_factor_gt 0.0351
_refine_ls_shift/su_max 0.001
_refine_ls_shift/su_mean 0.000
_refine_ls_structure_factor_coef Fsqd
_refine_ls_weighting_details 'w=1/[\s^2^(Fo^2^)+(0.014P)^2^+4.065P], P=(max(Fo^2^,0)+2Fc^2^)/3'
_refine_ls_weighting_scheme calc
_refine_ls_wR_factor_gt 0.0774
_refine_ls_wR_factor_ref 0.0798
_reflns_Friedel_coverage 0.912
_reflns_number_gt 7058
_reflns_number_total 8029
_reflns_threshold_expression >2sigma(I)
_cod_data_source_file om800631b_si_002.cif
_cod_data_source_block 2a'
_cod_depositor_comments
;
The following automatic conversions were performed:

'_symmetry_cell_setting' value 'Monoclinic' changed to 'monoclinic'
according to /home/saulius/struct/CIF-dictionaries/cif_core.dic
dictionary named 'cif_core.dic' version 2.4.1 from 2010-06-29.

Automatic conversion script
Id: cif_fix_values 1715 2011-07-08 13:25:40Z adriana 
;
_cod_original_cell_volume 1770.6(5)
_cod_original_sg_symbol_H-M P21
_cod_original_formula_sum 'C30.70 H35.40 B Cl1.40 F4 N6 O4 Rh2'
_cod_database_code 4072163
_diffrn_measurement_total_frames-ccd 3024
_diffrn_measurement_frame_width-ccd 0.3
_diffrn_detector_distance-ccd 4.939
_diffrn_measurement_frame_time-ccd 23
_diffrn_measurement_total_time-ccd 25.33
_diffrn_measurement_frame_size-ccd 512

loop_
_symmetry_equiv_pos_as_xyz
'x, y, z'
'-x, y+1/2, -z'

loop_
_atom_site_label
_atom_site_type_symbol
_atom_site_fract_x
_atom_site_fract_y
_atom_site_fract_z
_atom_site_U_iso_or_equiv
_atom_site_adp_type
_atom_site_occupancy
_atom_site_symmetry_multiplicity
_atom_site_calc_flag
_atom_site_refinement_flags
_atom_site_disorder_assembly
_atom_site_disorder_group
Rh1 Rh 0.23818(6) 0.532514(17) -0.05764(4) 0.02873(14) Uani 1 1 d . . .
Rh2 Rh 0.26602(6) 0.649928(16) 0.05776(4) 0.02875(14) Uani 1 1 d . . .
O1 O 0.3676(7) 0.4582(4) 0.0456(4) 0.0370(13) Uani 1 1 d . . .
N1 N 0.3879(9) 0.5699(5) 0.1532(5) 0.0379(18) Uani 1 1 d . . .
C11 C 0.4076(9) 0.4888(5) 0.1294(6) 0.0312(18) Uani 1 1 d . . .
C12 C 0.4907(11) 0.4378(6) 0.2168(5) 0.046(2) Uani 1 1 d . . .
H12A H 0.4156 0.3948 0.2364 0.055 Uiso 1 1 calc R . .
H12B H 0.5920 0.4105 0.2018 0.055 Uiso 1 1 calc R . .
C13 C 0.5300(12) 0.5045(6) 0.2967(6) 0.055(3) Uani 1 1 d . . .
H13A H 0.6499 0.5134 0.3114 0.066 Uiso 1 1 calc R . .
H13B H 0.4880 0.4871 0.3568 0.066 Uiso 1 1 calc R . .
C14 C 0.4433(12) 0.5853(6) 0.2557(6) 0.048(2) Uani 1 1 d . . .
H14A H 0.3488 0.5982 0.2901 0.057 Uiso 1 1 calc R . .
H14B H 0.5204 0.6330 0.2637 0.057 Uiso 1 1 calc R . .
O2 O 0.4541(6) 0.5670(4) -0.1036(3) 0.0352(13) Uani 1 1 d . . .
N2 N 0.4710(7) 0.6780(4) 0.0037(4) 0.0291(15) Uani 1 1 d . . .
C21 C 0.5245(9) 0.6357(5) -0.0693(5) 0.0327(17) Uani 1 1 d . . .
C22 C 0.6749(9) 0.6722(6) -0.1041(6) 0.046(2) Uani 1 1 d . . .
H22A H 0.6491 0.6939 -0.1709 0.055 Uiso 1 1 calc R . .
H22B H 0.7635 0.6303 -0.1020 0.055 Uiso 1 1 calc R . .
C23 C 0.7245(10) 0.7450(6) -0.0296(6) 0.045(2) Uani 1 1 d . . .
H23A H 0.8241 0.7304 0.0155 0.054 Uiso 1 1 calc R . .
H23B H 0.7449 0.7973 -0.0636 0.054 Uiso 1 1 calc R . .
C24 C 0.5721(9) 0.7541(6) 0.0259(6) 0.0410(19) Uani 1 1 d . . .
H24A H 0.6078 0.7587 0.0965 0.049 Uiso 1 1 calc R . .
H24B H 0.5082 0.8045 0.0039 0.049 Uiso 1 1 calc R . .
O3 O 0.1386(6) 0.7252(4) -0.0458(3) 0.0320(12) Uani 1 1 d . . .
N3 N 0.1209(8) 0.6129(5) -0.1519(4) 0.0286(15) Uani 1 1 d . . .
C31 C 0.0968(10) 0.6908(6) -0.1323(6) 0.037(2) Uani 1 1 d . . .
C32 C 0.0232(11) 0.7412(6) -0.2163(6) 0.051(2) Uani 1 1 d . . .
H32A H 0.1042 0.7806 -0.2368 0.061 Uiso 1 1 calc R . .
H32B H -0.0729 0.7729 -0.2007 0.061 Uiso 1 1 calc R . .
C33 C -0.0283(12) 0.6759(7) -0.2953(6) 0.061(3) Uani 1 1 d . . .
H33A H 0.0033 0.6938 -0.3581 0.073 Uiso 1 1 calc R . .
H33B H -0.1483 0.6667 -0.3034 0.073 Uiso 1 1 calc R . .
C34 C 0.0659(14) 0.5955(7) -0.2579(6) 0.056(3) Uani 1 1 d . . .
H34A H -0.0069 0.5462 -0.2663 0.067 Uiso 1 1 calc R . .
H34B H 0.1612 0.5858 -0.2926 0.067 Uiso 1 1 calc R . .
O4 O 0.0505(6) 0.6164(4) 0.1060(4) 0.0358(12) Uani 1 1 d . . .
N4 N 0.0346(7) 0.5044(4) -0.0013(5) 0.0315(16) Uani 1 1 d . . .
C41 C -0.0196(9) 0.5505(5) 0.0652(5) 0.0326(19) Uani 1 1 d . . .
C42 C -0.1767(9) 0.5157(6) 0.0951(6) 0.0412(19) Uani 1 1 d . . .
H42A H -0.1619 0.5020 0.1650 0.049 Uiso 1 1 calc R . .
H42B H -0.2681 0.5560 0.0811 0.049 Uiso 1 1 calc R . .
C43 C -0.2085(10) 0.4386(6) 0.0345(7) 0.058(3) Uani 1 1 d . . .
H43A H -0.3182 0.4416 -0.0047 0.069 Uiso 1 1 calc R . .
H43B H -0.2049 0.3888 0.0765 0.069 Uiso 1 1 calc R . .
C44 C -0.0760(10) 0.4331(6) -0.0313(6) 0.048(2) Uani 1 1 d . . .
H44A H -0.0162 0.3796 -0.0220 0.058 Uiso 1 1 calc R . .
H44B H -0.1241 0.4382 -0.1002 0.058 Uiso 1 1 calc R . .
N5 N 0.2203(8) 0.4255(5) -0.1651(5) 0.0378(16) Uani 1 1 d . . .
C50 C 0.2067(10) 0.3718(6) -0.2177(6) 0.0380(19) Uani 1 1 d . . .
C51 C 0.1906(9) 0.3026(6) -0.2879(5) 0.0338(17) Uani 1 1 d . . .
C52 C 0.2695(10) 0.3011(6) -0.3701(5) 0.0487(18) Uani 1 1 d . . .
H52 H 0.3370 0.3463 -0.3842 0.058 Uiso 1 1 calc R . .
C53 C 0.2475(13) 0.2321(7) -0.4314(6) 0.066(3) Uani 1 1 d . . .
H53 H 0.3047 0.2297 -0.4859 0.080 Uiso 1 1 calc R . .
C54 C 0.1462(11) 0.1681(7) -0.4150(6) 0.057(2) Uani 1 1 d . . .
H54 H 0.1253 0.1245 -0.4611 0.068 Uiso 1 1 calc R . .
C55 C 0.0731(11) 0.1667(7) -0.3304(7) 0.061(3) Uani 1 1 d . . .
H55 H 0.0077 0.1204 -0.3174 0.073 Uiso 1 1 calc R . .
C56 C 0.0949(11) 0.2316(6) -0.2656(6) 0.046(2) Uani 1 1 d . . .
H56 H 0.0478 0.2298 -0.2073 0.055 Uiso 1 1 calc R . .
N6 N 0.2913(8) 0.7576(5) 0.1629(4) 0.0343(15) Uani 1 1 d . . .
C60 C 0.3008(10) 0.8104(6) 0.2184(6) 0.0381(19) Uani 1 1 d . . .
C61 C 0.3237(10) 0.8801(6) 0.2835(5) 0.0372(18) Uani 1 1 d . . .
C62 C 0.3987(11) 0.9518(6) 0.2572(6) 0.0418(19) Uani 1 1 d . . .
H62 H 0.4317 0.9564 0.1949 0.050 Uiso 1 1 calc R . .
C63 C 0.4260(11) 1.0183(6) 0.3237(5) 0.049(2) Uani 1 1 d . . .
H63 H 0.4776 1.0676 0.3056 0.059 Uiso 1 1 calc R . .
C66 C 0.3805(13) 1.0127(6) 0.4109(7) 0.071(3) Uani 1 1 d . . .
H66 H 0.3986 1.0587 0.4539 0.085 Uiso 1 1 calc R . .
C64 C 0.3043(13) 0.9387(7) 0.4421(6) 0.069(3) Uani 1 1 d . . .
H64 H 0.2730 0.9350 0.5050 0.083 Uiso 1 1 calc R . .
C65 C 0.2776(11) 0.8715(6) 0.3760(5) 0.054(2) Uani 1 1 d . . .
H65 H 0.2291 0.8212 0.3941 0.065 Uiso 1 1 calc R . .
B1 B 0.6034(15) 0.2564(7) 0.3757(7) 0.072(2) Uani 1 1 d DU . .
F1 F 0.6065(8) 0.2201(5) 0.2885(5) 0.112(2) Uani 1 1 d DU . .
F2 F 0.7341(7) 0.3128(3) 0.3880(4) 0.1113(18) Uani 1 1 d DU . .
F3 F 0.4648(7) 0.2919(4) 0.3848(5) 0.134(2) Uani 1 1 d DU . .
F4 F 0.6378(10) 0.1985(4) 0.4525(5) 0.148(3) Uani 1 1 d DU . .
C1 C 0.8776(14) 0.9140(8) 0.5891(9) 0.068(3) Uani 0.704(6) 1 d PU A 1
H1A H 0.7788 0.8783 0.5838 0.081 Uiso 0.704(6) 1 calc PR A 1
H1B H 0.9709 0.8785 0.5770 0.081 Uiso 0.704(6) 1 calc PR A 1
Cl1 Cl 0.8469(6) 0.9915(3) 0.4980(3) 0.1129(16) Uani 0.704(6) 1 d PU A 1
Cl2 Cl 0.9152(5) 0.9514(2) 0.7021(3) 0.0845(13) Uani 0.704(6) 1 d PU A 1

loop_
_atom_site_aniso_label
_atom_site_aniso_U_11
_atom_site_aniso_U_22
_atom_site_aniso_U_33
_atom_site_aniso_U_23
_atom_site_aniso_U_13
_atom_site_aniso_U_12
Rh1 0.0315(3) 0.0224(3) 0.0322(3) -0.0044(3) 0.0041(2) -0.0007(2)
Rh2 0.0331(3) 0.0222(3) 0.0309(3) -0.0036(3) 0.0041(2) -0.0002(3)
O1 0.038(3) 0.027(3) 0.045(3) -0.003(3) 0.002(2) 0.007(2)
N1 0.039(4) 0.029(4) 0.043(4) -0.005(3) -0.004(3) 0.005(3)
C11 0.031(4) 0.027(4) 0.037(4) -0.002(4) 0.006(3) 0.000(3)
C12 0.056(5) 0.042(5) 0.039(4) 0.015(4) 0.003(3) 0.000(4)
C13 0.058(6) 0.054(7) 0.050(5) 0.001(5) -0.004(4) -0.003(5)
C14 0.058(5) 0.043(6) 0.040(5) -0.003(4) 0.003(4) -0.001(4)
O2 0.040(3) 0.034(3) 0.034(3) -0.012(2) 0.012(2) -0.006(2)
N2 0.029(3) 0.026(4) 0.033(3) -0.006(3) 0.008(2) 0.000(3)
C21 0.035(3) 0.021(4) 0.041(4) -0.002(3) 0.000(3) 0.006(3)
C22 0.030(4) 0.044(5) 0.063(5) 0.005(4) 0.009(3) -0.010(3)
C23 0.037(4) 0.045(5) 0.055(4) -0.006(4) 0.018(3) -0.004(3)
C24 0.033(4) 0.031(5) 0.060(5) -0.008(4) 0.012(3) -0.006(3)
O3 0.036(3) 0.027(3) 0.034(3) 0.003(2) 0.010(2) 0.003(2)
N3 0.032(3) 0.035(4) 0.019(3) 0.001(3) 0.007(2) -0.003(3)
C31 0.033(4) 0.044(6) 0.036(4) 0.012(4) 0.006(3) 0.002(4)
C32 0.049(4) 0.046(6) 0.057(5) 0.014(5) 0.005(4) 0.016(4)
C33 0.076(7) 0.068(8) 0.033(4) 0.020(5) -0.009(4) -0.001(5)
C34 0.077(7) 0.059(7) 0.026(4) -0.005(4) -0.009(4) 0.002(5)
O4 0.035(3) 0.026(3) 0.049(3) -0.001(3) 0.014(2) 0.003(2)
N4 0.030(3) 0.022(4) 0.041(3) 0.001(3) 0.002(3) -0.002(3)
C41 0.029(3) 0.037(5) 0.031(3) 0.010(3) 0.004(3) -0.005(3)
C42 0.043(4) 0.040(5) 0.045(4) -0.003(3) 0.021(3) 0.003(3)
C43 0.038(4) 0.029(5) 0.105(7) 0.000(5) 0.007(4) -0.013(3)
C44 0.053(5) 0.032(5) 0.058(5) -0.009(4) 0.006(4) -0.014(4)
N5 0.038(3) 0.029(4) 0.048(4) -0.003(3) 0.010(3) -0.003(3)
C50 0.043(4) 0.032(5) 0.038(4) -0.002(4) 0.000(3) -0.003(4)
C51 0.038(3) 0.026(4) 0.037(4) -0.002(3) 0.002(3) 0.002(3)
C52 0.061(4) 0.042(4) 0.047(4) -0.003(3) 0.020(3) -0.010(3)
C53 0.094(6) 0.067(6) 0.041(4) -0.009(4) 0.019(4) 0.005(4)
C54 0.075(5) 0.060(6) 0.036(4) -0.014(4) 0.007(3) 0.008(4)
C55 0.053(5) 0.049(7) 0.081(6) -0.007(5) 0.013(4) -0.012(4)
C56 0.046(5) 0.043(5) 0.049(5) 0.002(4) 0.011(3) -0.010(4)
N6 0.044(3) 0.032(4) 0.030(3) -0.009(3) 0.014(3) -0.001(3)
C60 0.043(4) 0.034(5) 0.039(4) 0.005(4) 0.011(3) 0.001(4)
C61 0.051(4) 0.034(4) 0.027(3) -0.005(3) 0.005(3) -0.002(3)
C62 0.052(5) 0.035(4) 0.039(4) -0.008(3) 0.009(3) -0.002(4)
C63 0.079(6) 0.026(5) 0.040(4) -0.002(3) -0.002(4) -0.008(4)
C66 0.109(7) 0.032(5) 0.067(6) -0.018(4) 0.000(5) -0.012(4)
C64 0.125(8) 0.054(5) 0.030(3) -0.009(3) 0.020(4) -0.007(5)
C65 0.080(5) 0.042(4) 0.043(4) -0.003(3) 0.017(3) -0.006(4)
B1 0.089(6) 0.061(6) 0.067(5) -0.001(4) 0.009(5) 0.003(4)
F1 0.091(4) 0.128(6) 0.121(4) -0.053(4) 0.033(3) -0.026(4)
F2 0.121(4) 0.097(3) 0.125(4) -0.059(3) 0.051(3) -0.034(3)
F3 0.104(4) 0.152(5) 0.160(5) 0.064(4) 0.072(4) 0.040(4)
F4 0.198(7) 0.086(4) 0.153(5) 0.042(4) 0.003(5) 0.022(4)
C1 0.056(6) 0.056(6) 0.089(7) 0.008(5) 0.003(5) -0.016(5)
Cl1 0.132(3) 0.101(3) 0.095(3) 0.021(2) -0.021(2) -0.046(2)
Cl2 0.110(3) 0.0479(15) 0.085(2) 0.0046(15) -0.0232(19) -0.0113(16)

loop_
_atom_type_symbol
_atom_type_description
_atom_type_scat_dispersion_real
_atom_type_scat_dispersion_imag
_atom_type_scat_source
C C 0.0033 0.0016 'International Tables Vol C Tables 4.2.6.8 and 6.1.1.4'
H H 0.0000 0.0000 'International Tables Vol C Tables 4.2.6.8 and 6.1.1.4'
B B 0.0013 0.0007 'International Tables Vol C Tables 4.2.6.8 and 6.1.1.4'
N N 0.0061 0.0033 'International Tables Vol C Tables 4.2.6.8 and 6.1.1.4'
O O 0.0106 0.0060 'International Tables Vol C Tables 4.2.6.8 and 6.1.1.4'
F F 0.0171 0.0103 'International Tables Vol C Tables 4.2.6.8 and 6.1.1.4'
Rh Rh -1.1178 0.9187 'International Tables Vol C Tables 4.2.6.8 and 6.1.1.4'
Cl Cl 0.1484 0.1585 'International Tables Vol C Tables 4.2.6.8 and 6.1.1.4'

loop_
_geom_angle_atom_site_label_1
_geom_angle_atom_site_label_2
_geom_angle_atom_site_label_3
_geom_angle
N3 Rh1 N4 92.8(2)
N3 Rh1 O2 88.9(2)
N4 Rh1 O2 174.7(2)
N3 Rh1 O1 175.2(3)
N4 Rh1 O1 88.6(2)
O2 Rh1 O1 89.3(2)
N3 Rh1 N5 94.2(3)
N4 Rh1 N5 96.2(2)
O2 Rh1 N5 88.7(2)
O1 Rh1 N5 90.2(3)
N3 Rh1 Rh2 85.9(2)
N4 Rh1 Rh2 85.60(19)
O2 Rh1 Rh2 89.49(14)
O1 Rh1 Rh2 89.66(16)
N5 Rh1 Rh2 178.22(16)
N2 Rh2 N1 91.4(3)
N2 Rh2 O4 176.4(2)
N1 Rh2 O4 89.4(3)
N2 Rh2 O3 88.7(2)
N1 Rh2 O3 176.3(3)
O4 Rh2 O3 90.2(2)
N2 Rh2 N6 93.8(2)
N1 Rh2 N6 93.8(3)
O4 Rh2 N6 89.6(2)
O3 Rh2 N6 89.9(3)
N2 Rh2 Rh1 86.15(18)
N1 Rh2 Rh1 86.4(2)
O4 Rh2 Rh1 90.41(15)
O3 Rh2 Rh1 89.94(15)
N6 Rh2 Rh1 179.82(19)
C11 O1 Rh1 117.7(5)
C11 N1 C14 111.7(8)
C11 N1 Rh2 121.0(6)
C14 N1 Rh2 126.7(6)
O1 C11 N1 124.9(8)
O1 C11 C12 123.4(8)
N1 C11 C12 111.7(8)
C13 C12 C11 103.1(7)
C13 C12 H12A 111.1
C11 C12 H12A 111.1
C13 C12 H12B 111.1
C11 C12 H12B 111.1
H12A C12 H12B 109.1
C12 C13 C14 105.9(6)
C12 C13 H13A 110.6
C14 C13 H13A 110.6
C12 C13 H13B 110.6
C14 C13 H13B 110.6
H13A C13 H13B 108.7
N1 C14 C13 106.5(7)
N1 C14 H14A 110.4
C13 C14 H14A 110.4
N1 C14 H14B 110.4
C13 C14 H14B 110.4
H14A C14 H14B 108.6
C21 O2 Rh1 118.4(4)
C21 N2 C24 109.8(6)
C21 N2 Rh2 123.7(5)
C24 N2 Rh2 125.8(4)
O2 C21 N2 121.8(7)
O2 C21 C22 123.6(7)
N2 C21 C22 114.6(7)
C21 C22 C23 103.0(6)
C21 C22 H22A 111.2
C23 C22 H22A 111.2
C21 C22 H22B 111.2
C23 C22 H22B 111.2
H22A C22 H22B 109.1
C24 C23 C22 104.0(6)
C24 C23 H23A 111.0
C22 C23 H23A 111.0
C24 C23 H23B 111.0
C22 C23 H23B 111.0
H23A C23 H23B 109.0
N2 C24 C23 106.4(6)
N2 C24 H24A 110.4
C23 C24 H24A 110.4
N2 C24 H24B 110.4
C23 C24 H24B 110.4
H24A C24 H24B 108.6
C31 O3 Rh2 115.8(5)
C31 N3 C34 110.4(8)
C31 N3 Rh1 123.9(6)
C34 N3 Rh1 125.3(6)
N3 C31 O3 124.3(8)
N3 C31 C32 114.6(9)
O3 C31 C32 121.1(9)
C31 C32 C33 103.7(8)
C31 C32 H32A 111.0
C33 C32 H32A 111.0
C31 C32 H32B 111.0
C33 C32 H32B 111.0
H32A C32 H32B 109.0
C32 C33 C34 104.5(6)
C32 C33 H33A 110.9
C34 C33 H33A 110.9
C32 C33 H33B 110.9
C34 C33 H33B 110.9
H33A C33 H33B 108.9
N3 C34 C33 104.0(8)
N3 C34 H34A 111.0
C33 C34 H34A 111.0
N3 C34 H34B 111.0
C33 C34 H34B 111.0
H34A C34 H34B 109.0
C41 O4 Rh2 114.9(4)
C41 N4 C44 112.2(6)
C41 N4 Rh1 122.4(5)
C44 N4 Rh1 125.3(5)
O4 C41 N4 126.5(6)
O4 C41 C42 121.5(7)
N4 C41 C42 111.9(7)
C43 C42 C41 103.7(6)
C43 C42 H42A 111.0
C41 C42 H42A 111.0
C43 C42 H42B 111.0
C41 C42 H42B 111.0
H42A C42 H42B 109.0
C42 C43 C44 107.7(7)
C42 C43 H43A 110.2
C44 C43 H43A 110.2
C42 C43 H43B 110.2
C44 C43 H43B 110.2
H43A C43 H43B 108.5
N4 C44 C43 104.3(7)
N4 C44 H44A 110.9
C43 C44 H44A 110.9
N4 C44 H44B 110.9
C43 C44 H44B 110.9
H44A C44 H44B 108.9
C50 N5 Rh1 177.9(6)
N5 C50 C51 178.9(9)
C52 C51 C56 119.6(8)
C52 C51 C50 123.3(8)
C56 C51 C50 117.0(7)
C53 C52 C51 118.7(8)
C53 C52 H52 120.6
C51 C52 H52 120.6
C54 C53 C52 121.8(8)
C54 C53 H53 119.1
C52 C53 H53 119.1
C53 C54 C55 119.9(9)
C53 C54 H54 120.0
C55 C54 H54 120.0
C56 C55 C54 120.7(9)
C56 C55 H55 119.7
C54 C55 H55 119.7
C55 C56 C51 118.9(8)
C55 C56 H56 120.6
C51 C56 H56 120.6
C60 N6 Rh2 177.4(7)
N6 C60 C61 174.9(9)
C62 C61 C65 121.1(8)
C62 C61 C60 120.4(7)
C65 C61 C60 118.4(8)
C61 C62 C63 119.5(7)
C61 C62 H62 120.2
C63 C62 H62 120.2
C66 C63 C62 120.8(9)
C66 C63 H63 119.6
C62 C63 H63 119.6
C63 C66 C64 121.6(8)
C63 C66 H66 119.2
C64 C66 H66 119.2
C65 C64 C66 117.9(8)
C65 C64 H64 121.1
C66 C64 H64 121.1
C61 C65 C64 119.1(9)
C61 C65 H65 120.5
C64 C65 H65 120.5
F3 B1 F1 113.8(9)
F3 B1 F2 112.1(9)
F1 B1 F2 106.2(9)
F3 B1 F4 107.5(9)
F1 B1 F4 111.7(10)
F2 B1 F4 105.2(8)
Cl2 C1 Cl1 114.4(8)
Cl2 C1 H1A 108.7
Cl1 C1 H1A 108.7
Cl2 C1 H1B 108.7
Cl1 C1 H1B 108.7
H1A C1 H1B 107.6

loop_
_geom_bond_atom_site_label_1
_geom_bond_atom_site_label_2
_geom_bond_distance
Rh1 N3 1.973(7)
Rh1 N4 1.979(6)
Rh1 O2 2.027(5)
Rh1 O1 2.030(6)
Rh1 N5 2.248(8)
Rh1 Rh2 2.4432(4)
Rh2 N2 1.973(6)
Rh2 N1 1.994(8)
Rh2 O4 2.034(5)
Rh2 O3 2.035(5)
Rh2 N6 2.235(7)
O1 C11 1.255(9)
N1 C11 1.345(10)
N1 C14 1.445(11)
C11 C12 1.531(11)
C12 C13 1.531(12)
C12 H12A 0.9800
C12 H12B 0.9800
C13 C14 1.536(13)
C13 H13A 0.9800
C13 H13B 0.9800
C14 H14A 0.9800
C14 H14B 0.9800
O2 C21 1.292(9)
N2 C21 1.334(9)
N2 C24 1.472(10)
C21 C22 1.494(10)
C22 C23 1.563(11)
C22 H22A 0.9800
C22 H22B 0.9800
C23 C24 1.555(9)
C23 H23A 0.9800
C23 H23B 0.9800
C24 H24A 0.9800
C24 H24B 0.9800
O3 C31 1.314(10)
N3 C31 1.288(10)
N3 C34 1.495(10)
C31 C32 1.467(12)
C32 C33 1.521(13)
C32 H32A 0.9800
C32 H32B 0.9800
C33 C34 1.543(14)
C33 H33A 0.9800
C33 H33B 0.9800
C34 H34A 0.9800
C34 H34B 0.9800
O4 C41 1.285(9)
N4 C41 1.299(9)
N4 C44 1.471(10)
C41 C42 1.505(10)
C42 C43 1.486(12)
C42 H42A 0.9800
C42 H42B 0.9800
C43 C44 1.507(11)
C43 H43A 0.9800
C43 H43B 0.9800
C44 H44A 0.9800
C44 H44B 0.9800
N5 C50 1.116(10)
C50 C51 1.459(11)
C51 C52 1.381(10)
C51 C56 1.429(12)
C52 C53 1.381(13)
C52 H52 0.9400
C53 C54 1.349(15)
C53 H53 0.9400
C54 C55 1.384(11)
C54 H54 0.9400
C55 C56 1.360(13)
C55 H55 0.9400
C56 H56 0.9400
N6 C60 1.131(11)
C60 C61 1.423(12)
C61 C62 1.365(12)
C61 C65 1.386(10)
C62 C63 1.396(11)
C62 H62 0.9400
C63 C66 1.311(12)
C63 H63 0.9400
C66 C64 1.424(14)
C66 H66 0.9400
C64 C65 1.402(12)
C64 H64 0.9400
C65 H65 0.9400
B1 F3 1.285(12)
B1 F1 1.337(11)
B1 F2 1.384(12)
B1 F4 1.402(13)
C1 Cl2 1.658(12)
C1 Cl1 1.753(13)
C1 H1A 0.9800
C1 H1B 0.9800

loop_
_geom_torsion_atom_site_label_1
_geom_torsion_atom_site_label_2
_geom_torsion_atom_site_label_3
_geom_torsion_atom_site_label_4
_geom_torsion
N3 Rh1 Rh2 N2 -87.6(3)
N4 Rh1 Rh2 N2 179.3(3)
O2 Rh1 Rh2 N2 1.4(2)
O1 Rh1 Rh2 N2 90.7(2)
N3 Rh1 Rh2 N1 -179.2(4)
N4 Rh1 Rh2 N1 87.7(3)
O2 Rh1 Rh2 N1 -90.2(3)
O1 Rh1 Rh2 N1 -0.9(3)
N3 Rh1 Rh2 O4 91.4(2)
N4 Rh1 Rh2 O4 -1.7(2)
O2 Rh1 Rh2 O4 -179.6(3)
O1 Rh1 Rh2 O4 -90.3(2)
N3 Rh1 Rh2 O3 1.2(2)
N4 Rh1 Rh2 O3 -92.0(2)
O2 Rh1 Rh2 O3 90.1(2)
O1 Rh1 Rh2 O3 179.4(3)
N4 Rh1 O1 C11 -81.0(6)
O2 Rh1 O1 C11 94.1(6)
N5 Rh1 O1 C11 -177.1(6)
Rh2 Rh1 O1 C11 4.6(5)
N2 Rh2 N1 C11 -88.4(7)
O4 Rh2 N1 C11 88.1(7)
N6 Rh2 N1 C11 177.7(7)
Rh1 Rh2 N1 C11 -2.3(7)
N2 Rh2 N1 C14 100.9(8)
O4 Rh2 N1 C14 -82.6(8)
N6 Rh2 N1 C14 7.0(8)
Rh1 Rh2 N1 C14 -173.0(8)
Rh1 O1 C11 N1 -8.0(11)
Rh1 O1 C11 C12 174.1(6)
C14 N1 C11 O1 179.0(8)
Rh2 N1 C11 O1 7.1(12)
C14 N1 C11 C12 -2.8(11)
Rh2 N1 C11 C12 -174.8(5)
O1 C11 C12 C13 174.1(8)
N1 C11 C12 C13 -4.1(9)
C11 C12 C13 C14 8.8(9)
C11 N1 C14 C13 8.5(11)
Rh2 N1 C14 C13 179.9(6)
C12 C13 C14 N1 -10.7(10)
N3 Rh1 O2 C21 80.4(5)
O1 Rh1 O2 C21 -95.1(5)
N5 Rh1 O2 C21 174.7(5)
Rh2 Rh1 O2 C21 -5.5(5)
N1 Rh2 N2 C21 88.6(6)
O3 Rh2 N2 C21 -87.7(6)
N6 Rh2 N2 C21 -177.5(6)
Rh1 Rh2 N2 C21 2.4(6)
N1 Rh2 N2 C24 -101.4(6)
O3 Rh2 N2 C24 82.4(6)
N6 Rh2 N2 C24 -7.4(7)
Rh1 Rh2 N2 C24 172.4(6)
Rh1 O2 C21 N2 8.7(9)
Rh1 O2 C21 C22 -174.1(6)
C24 N2 C21 O2 -178.9(7)
Rh2 N2 C21 O2 -7.5(10)
C24 N2 C21 C22 3.7(9)
Rh2 N2 C21 C22 175.1(5)
O2 C21 C22 C23 -171.5(7)
N2 C21 C22 C23 5.9(9)
C21 C22 C23 C24 -12.2(8)
C21 N2 C24 C23 -11.8(9)
Rh2 N2 C24 C23 177.0(5)
C22 C23 C24 N2 14.7(9)
N2 Rh2 O3 C31 82.7(5)
O4 Rh2 O3 C31 -93.8(5)
N6 Rh2 O3 C31 176.5(5)
Rh1 Rh2 O3 C31 -3.4(5)
N4 Rh1 N3 C31 86.3(7)
O2 Rh1 N3 C31 -88.7(7)
N5 Rh1 N3 C31 -177.3(7)
Rh2 Rh1 N3 C31 0.9(7)
N4 Rh1 N3 C34 -101.3(7)
O2 Rh1 N3 C34 83.7(7)
N5 Rh1 N3 C34 -4.9(8)
Rh2 Rh1 N3 C34 173.3(7)
C34 N3 C31 O3 -177.5(8)
Rh1 N3 C31 O3 -4.1(12)
C34 N3 C31 C32 0.2(11)
Rh1 N3 C31 C32 173.6(6)
Rh2 O3 C31 N3 5.2(10)
Rh2 O3 C31 C32 -172.3(6)
N3 C31 C32 C33 10.3(10)
O3 C31 C32 C33 -171.9(7)
C31 C32 C33 C34 -15.7(10)
C31 N3 C34 C33 -10.5(11)
Rh1 N3 C34 C33 176.3(6)
C32 C33 C34 N3 15.9(11)
N2 Rh2 O4 C41 17(4)
N1 Rh2 O4 C41 -85.3(5)
O3 Rh2 O4 C41 91.0(5)
N6 Rh2 O4 C41 -179.1(5)
Rh1 Rh2 O4 C41 1.1(5)
N3 Rh1 N4 C41 -82.7(6)
O1 Rh1 N4 C41 92.7(6)
N5 Rh1 N4 C41 -177.3(6)
Rh2 Rh1 N4 C41 2.9(6)
N3 Rh1 N4 C44 94.4(7)
O2 Rh1 N4 C44 -157(2)
O1 Rh1 N4 C44 -90.2(7)
N5 Rh1 N4 C44 -0.2(7)
Rh2 Rh1 N4 C44 -180.0(6)
Rh2 O4 C41 N4 0.9(9)
Rh2 O4 C41 C42 177.9(5)
C44 N4 C41 O4 179.4(7)
Rh1 N4 C41 O4 -3.1(10)
C44 N4 C41 C42 2.2(9)
Rh1 N4 C41 C42 179.7(5)
O4 C41 C42 C43 -177.0(7)
N4 C41 C42 C43 0.4(9)
C41 C42 C43 C44 -2.7(9)
C41 N4 C44 C43 -3.8(10)
Rh1 N4 C44 C43 178.9(5)
C42 C43 C44 N4 3.8(10)
C56 C51 C52 C53 2.9(12)
C50 C51 C52 C53 179.3(8)
C51 C52 C53 C54 2.7(14)
C52 C53 C54 C55 -6.1(15)
C53 C54 C55 C56 3.6(15)
C54 C55 C56 C51 1.9(14)
C52 C51 C56 C55 -5.1(13)
C50 C51 C56 C55 178.3(8)
C65 C61 C62 C63 -1.5(13)
C60 C61 C62 C63 -177.4(8)
C61 C62 C63 C66 0.0(14)
C62 C63 C66 C64 1.1(16)
C63 C66 C64 C65 -0.6(16)
C62 C61 C65 C64 1.9(13)
C60 C61 C65 C64 177.9(8)
C66 C64 C65 C61 -0.9(14)
